data_4313129
loop_
_publ_author_name
'Kenichi Oyaizu'
'Eniya Listiani Dewi'
'Eishun Tsuchida'

_publ_contact_author
;
Eishun Tsuchida
Advanced Research Institute for Science and Engineering, Waseda 
University, Tokyo 169-8555, JAPAN
;
_publ_contact_author_email eishun@mn.waseda.ac.jp
_publ_contact_author_fax +81-3-3205-4740
_publ_contact_author_phone +81-3-5286-3120
_publ_section_title
;
 Coordination of BF4-to Oxovanadium(V) Complexes, Evidenced by the Redox
 Potential of Oxovanadium(IV/V) Couples in CH2Cl2
;
_journal_name_full 'Inorganic Chemistry'
_journal_page_first 1070
_journal_page_last 1075
_journal_paper_doi 10.1021/ic0205987
_journal_volume 42
_journal_year 2003
_chemical_compound_source 'Prepared from H2(salpn) and VOSO4'
_chemical_formula_analytical 'C21 H23 B F4 N3 O3 V '
_chemical_formula_moiety 'C21 H23 B F4 N3 O3 V '
_chemical_formula_structural VO(salpn)
_chemical_formula_sum 'C21 H23 B F4 N3 O3 V'
_chemical_formula_weight 503.18
_chemical_name_common
;
[N,N'-2,2-dimethylpropylenebis(salicylideneaminnato)]oxovanadium(V) 
tetrafluoroborate
;
_space_group_IT_number 61
_symmetry_cell_setting orthorhombic
_symmetry_Int_Tables_number 61
_symmetry_space_group_name_Hall '-P 2ac 2ab'
_symmetry_space_group_name_H-M 'P b c a'
_audit_creation_date 'Fri Sep 27 115647 2002'
_audit_creation_method 'from TEXRAY.INF file'
_audit_update_record 'Fri Sep 27 115647 2002'
_cell_angle_alpha 90
_cell_angle_beta 90
_cell_angle_gamma 90
_cell_formula_units_Z 8
_cell_length_a 20.19(2)
_cell_length_b 17.43(2)
_cell_length_c 12.97(2)
_cell_measurement_reflns_used 18
_cell_measurement_temperature 296.2
_cell_measurement_theta_max 12.4
_cell_measurement_theta_min 10.0
_cell_volume 4564(10)
_computing_cell_refinement 'MSC/AFC Diffractometer Control'
_computing_data_collection 'MSC/AFC Diffractometer Control'
_computing_data_reduction teXsan
_computing_molecular_graphics ORTEP
_computing_publication_material teXsan
_computing_structure_refinement teXsan
_computing_structure_solution 'DIRDIF92 (PATTY)'
_diffrn_ambient_temperature 296.2
_diffrn_measurement_device 'Rigaku AFC5R'
_diffrn_measurement_method \w-2\q
_diffrn_orient_matrix_UB_11 -0.04338
_diffrn_orient_matrix_UB_12 0.00720
_diffrn_orient_matrix_UB_13 -0.03592
_diffrn_orient_matrix_UB_21 0.02300
_diffrn_orient_matrix_UB_22 -0.00243
_diffrn_orient_matrix_UB_23 -0.06821
_diffrn_orient_matrix_UB_31 -0.00648
_diffrn_orient_matrix_UB_32 -0.05686
_diffrn_orient_matrix_UB_33 -0.00164
_diffrn_radiation_detector 'scintillation counter'
_diffrn_radiation_monochromator graphite
_diffrn_radiation_source 'Rigaku rotating anode'
_diffrn_radiation_type 'Mo K\a'
_diffrn_radiation_wavelength 0.7107
_diffrn_reflns_av_R_equivalents 0.00
_diffrn_reflns_av_sigmaI/netI 0.000
_diffrn_reflns_limit_h_max 0
_diffrn_reflns_limit_h_min 0
_diffrn_reflns_limit_k_max 0
_diffrn_reflns_limit_k_min 0
_diffrn_reflns_limit_l_max 0
_diffrn_reflns_limit_l_min 0
_diffrn_reflns_reduction_process 'Lp corrections applied'
_diffrn_reflns_theta_max 0.00
_diffrn_reflns_theta_min 0.00
_diffrn_standards_decay_% 0.67
_diffrn_standards_interval_count 150
_diffrn_standards_number 3
_exptl_absorpt_coefficient_mu 0.495
_exptl_absorpt_correction_T_max 1.000
_exptl_absorpt_correction_T_min 0.757
_exptl_absorpt_correction_type '\y scans(North,Phillips & Mathews,1968)'
_exptl_crystal_colour black
_exptl_crystal_density_diffrn 1.464
_exptl_crystal_density_meas ?
_exptl_crystal_description prismatic
_exptl_crystal_F_000 2064.00
_exptl_crystal_size_max 0.400
_exptl_crystal_size_mid 0.200
_exptl_crystal_size_min 0.100
_refine_diff_density_max 0.59
_refine_diff_density_min -0.47
_refine_ls_abs_structure_details None
_refine_ls_abs_structure_Flack None
_refine_ls_extinction_coef 0.00000
_refine_ls_extinction_method 'Zachariasen(1967) type 2 Gaussian isotropic'
_refine_ls_goodness_of_fit_all Undetermined
_refine_ls_goodness_of_fit_obs 1.700
_refine_ls_hydrogen_treatment noref
_refine_ls_matrix_type full
_refine_ls_number_constraints 0
_refine_ls_number_parameters 279
_refine_ls_number_reflns 2080
_refine_ls_number_restraints 0
_refine_ls_R_factor_all Undetermined
_refine_ls_R_factor_obs 0.0730
_refine_ls_shift/esd_max 0.0060
_refine_ls_shift/esd_mean 0.0000
_refine_ls_structure_factor_coef F
_refine_ls_weighting_details 'w = 1/[\s^2^(Fo) + 0.00090|Fo|^2^]'
_refine_ls_weighting_scheme calc
_refine_ls_wR_factor_all Undetermined
_refine_ls_wR_factor_obs 0.0880
_reflns_number_observed 2080
_reflns_number_total 6163
_reflns_observed_criterion >3.0sigma(I)
_cod_data_source_file ic0205987_2.cif
_cod_data_source_block '[VO(salpn)NCCH3][BF4]'
_cod_depositor_comments
;
The following automatic conversions were performed:

'_exptl_crystal_density_meas' value 'not measured' was changed to '?'
- the value is perceived as not measured.

Automatic conversion script
Id: cif_fix_values 3008 2015-01-20 13:52:24Z robertas 

The following automatic conversions were performed:

'_refine_ls_weighting_scheme' value 'w = 1/[\s^2^(Fo) +
0.00090|Fo|^2^]' was changed to 'calc'. New tag
'_refine_ls_weighting_details' was created. The value of the new tag
was set to 'w = 1/[\s^2^(Fo) + 0.00090|Fo|^2^]'.

Automatic conversion script
Id: cif_fix_values 3143 2015-03-26 13:38:13Z robertas 
;
_cod_original_cell_volume 4564(14)
_cod_original_sg_symbol_Hall undetermined
_cod_original_sg_symbol_H-M 'P b c a '
_cod_original_formula_sum 'C21 H23 B F4 N3 O3 V '
_cod_database_code 4313129

loop_
_symmetry_equiv_pos_as_xyz
'   +x,   +y,   +z'
'1/2+x,1/2-y,   -z'
'   -x,1/2+y,1/2-z'
'1/2-x,   -y,1/2+z'
'   -x,   -y,   -z'
'1/2-x,1/2+y,   +z'
'   +x,1/2-y,1/2+z'
'1/2+x,   +y,1/2-z'

loop_
_atom_site_aniso_label
_atom_site_aniso_U_11
_atom_site_aniso_U_22
_atom_site_aniso_U_33
_atom_site_aniso_U_12
_atom_site_aniso_U_13
_atom_site_aniso_U_23
V(1) 0.0481(8) 0.0332(7) 0.0358(7) 0.0026(7) 0.0033(7) -0.0025(6)
O(1) 0.056(3) 0.040(3) 0.044(3) -0.001(3) 0.017(3) -0.010(3)
O(2) 0.053(4) 0.035(3) 0.054(3) 0.005(3) 0.006(3) -0.005(2)
O(3) 0.073(4) 0.058(4) 0.040(3) 0.005(3) -0.002(3) -0.001(3)
N(1) 0.041(4) 0.028(3) 0.044(4) -0.002(3) 0.002(3) -0.001(3)
N(2) 0.044(5) 0.036(4) 0.036(4) -0.003(3) -0.002(3) -0.008(3)
N(3) 0.064(5) 0.030(4) 0.056(5) 0.004(4) -0.008(4) -0.009(3)
C(1) 0.057(6) 0.032(4) 0.039(5) 0.003(4) 0.008(5) 0.015(4)
C(2) 0.049(6) 0.047(5) 0.057(6) -0.001(4) 0.015(5) 0.005(5)
C(3) 0.056(6) 0.045(5) 0.084(7) -0.005(5) -0.014(6) -0.006(5)
C(4) 0.074(8) 0.038(5) 0.067(7) 0.003(5) -0.005(6) -0.017(5)
C(5) 0.060(7) 0.034(4) 0.043(5) 0.005(4) 0.004(4) -0.001(4)
C(6) 0.049(5) 0.026(4) 0.041(5) 0.002(4) 0.002(4) 0.005(3)
C(7) 0.050(6) 0.036(4) 0.040(5) 0.008(4) 0.007(4) 0.009(4)
C(8) 0.046(6) 0.039(4) 0.051(6) 0.010(4) -0.004(4) 0.000(4)
C(9) 0.028(4) 0.051(5) 0.065(6) -0.003(4) -0.009(4) -0.008(5)
C(10) 0.050(6) 0.052(5) 0.058(6) -0.003(5) -0.005(5) -0.005(5)
C(11) 0.049(5) 0.027(4) 0.052(5) 0.002(4) 0.002(5) -0.008(4)
C(12) 0.053(6) 0.027(4) 0.034(5) 0.002(4) 0.000(4) -0.008(3)
C(13) 0.082(7) 0.032(5) 0.039(5) 0.003(5) -0.004(5) -0.010(4)
C(14) 0.089(9) 0.041(6) 0.088(8) 0.020(6) -0.031(7) -0.016(6)
C(15) 0.051(7) 0.061(7) 0.100(9) 0.016(5) -0.028(6) -0.025(6)
C(16) 0.049(6) 0.045(5) 0.089(7) 0.004(5) -0.005(5) -0.015(5)
C(17) 0.047(6) 0.029(4) 0.046(4) 0.003(4) 0.002(4) -0.017(4)
C(18) 0.049(5) 0.059(6) 0.067(6) -0.008(5) 0.008(5) -0.003(5)
C(19) 0.033(5) 0.092(8) 0.14(1) -0.004(6) 0.001(6) -0.025(8)
C(20) 0.061(6) 0.038(5) 0.041(5) 0.007(5) 0.009(4) 0.007(4)
C(21) 0.071(7) 0.13(1) 0.054(6) 0.000(7) -0.016(6) 0.012(7)

loop_
_atom_site_label
_atom_site_fract_x
_atom_site_fract_y
_atom_site_fract_z
_atom_site_U_iso_or_equiv
_atom_site_thermal_displace_type
_atom_site_calc_flag
_atom_site_calc_attached_atom
_atom_site_occupancy
_atom_site_refinement_flags
V1 0.96973(7) 0.19795(7) 0.20965(9) 0.0390(4) Uani d . 1.00 .
F1 1.2802(7) -0.0230(7) 0.555(1) 0.1103 Uiso d . 0.39 .
F2 1.2463(8) 0.0655(9) 0.6668(8) 0.1103 Uiso d . 0.39 .
F3 1.1873(5) 0.0418(9) 0.526(1) 0.1103 Uiso d . 0.39 .
F4 1.2846(7) 0.1005(8) 0.513(1) 0.1103 Uiso d . 0.39 .
F5 1.242(1) 0.019(1) 0.449(1) 0.1164 Uiso d . 0.29 .
F6 1.1893(9) 0.056(1) 0.591(2) 0.1164 Uiso d . 0.29 .
F7 1.258(1) 0.1363(8) 0.512(2) 0.1164 Uiso d . 0.29 .
F8 1.2977(9) 0.035(1) 0.595(1) 0.1164 Uiso d . 0.29 .
F9 1.3236(6) 0.071(1) 0.539(1) 0.1117 Uiso d . 0.32 .
F10 1.2278(9) 0.084(1) 0.621(1) 0.1117 Uiso d . 0.32 .
F11 1.2456(9) -0.0184(8) 0.523(2) 0.1117 Uiso d . 0.32 .
F12 1.2318(9) 0.096(1) 0.451(1) 0.1117 Uiso d . 0.32 .
O1 1.0298(3) 0.2767(3) 0.2093(4) 0.046(2) Uani d . 1.00 .
O2 1.0256(3) 0.1165(3) 0.1910(4) 0.047(2) Uani d . 1.00 .
O3 0.9368(3) 0.2073(3) 0.0997(4) 0.057(2) Uani d . 1.00 .
N1 0.9083(3) 0.2746(3) 0.2863(5) 0.038(2) Uani d . 1.00 .
N2 0.9043(3) 0.1156(3) 0.2672(5) 0.039(2) Uani d . 1.00 .
N3 1.0152(4) 0.1844(4) 0.3887(6) 0.050(2) Uani d . 1.00 .
C1 1.0459(4) 0.3293(4) 0.2816(6) 0.043(2) Uani d . 1.00 .
C2 1.1100(4) 0.3609(5) 0.2853(7) 0.051(3) Uani d . 1.00 .
C3 1.1259(4) 0.4113(5) 0.3626(8) 0.061(3) Uani d . 1.00 .
C4 1.0802(5) 0.4344(5) 0.4341(7) 0.060(3) Uani d . 1.00 .
C5 1.0163(4) 0.4069(4) 0.4294(6) 0.045(3) Uani d . 1.00 .
C6 0.9981(4) 0.3544(4) 0.3541(6) 0.039(2) Uani d . 1.00 .
C7 0.9299(4) 0.3302(4) 0.3425(6) 0.042(2) Uani d . 1.00 .
C8 0.8356(4) 0.2695(4) 0.2717(6) 0.045(3) Uani d . 1.00 .
C9 0.8061(4) 0.1969(5) 0.3157(7) 0.048(2) Uani d . 1.00 .
C10 0.8319(4) 0.1262(5) 0.2577(7) 0.053(3) Uani d . 1.00 .
C11 0.9234(4) 0.0530(4) 0.3087(6) 0.043(2) Uani d . 1.00 .
C12 0.9905(4) 0.0259(4) 0.3155(6) 0.038(2) Uani d . 1.00 .
C13 1.0060(5) -0.0370(4) 0.3781(6) 0.051(3) Uani d . 1.00 .
C14 1.0690(6) -0.0656(5) 0.3831(9) 0.073(4) Uani d . 1.00 .
C15 1.1171(5) -0.0334(6) 0.3213(9) 0.071(4) Uani d . 1.00 .
C16 1.1031(5) 0.0272(5) 0.2530(8) 0.061(3) Uani d . 1.00 .
C17 1.0401(4) 0.0579(4) 0.2527(6) 0.041(2) Uani d . 1.00 .
C18 0.8191(4) 0.1907(5) 0.4311(7) 0.058(3) Uani d . 1.00 .
C19 0.7313(4) 0.2012(6) 0.2968(9) 0.090(4) Uani d . 1.00 .
C20 1.0595(5) 0.1964(5) 0.4388(6) 0.047(3) Uani d . 1.00 .
C21 1.1176(5) 0.2153(7) 0.5007(7) 0.086(4) Uani d . 1.00 .
B1 1.2492(8) 0.0539(8) 0.550(1) 0.093(4) Uiso d . 1.00 .
H2 1.1417 0.3476 0.2342 0.0507 Uiso calc . 1.00 .
H3 1.1699 0.4309 0.3663 0.0621 Uiso calc . 1.00 .
H4 1.0925 0.4696 0.4869 0.0595 Uiso calc . 1.00 .
H5 0.9843 0.4248 0.4784 0.0456 Uiso calc . 1.00 .
H7 0.8977 0.3583 0.3803 0.0418 Uiso calc . 1.00 .
H8b 0.8264 0.2710 0.2001 0.0456 Uiso calc . 1.00 .
H8a 0.8156 0.3119 0.3049 0.0456 Uiso calc . 1.00 .
H10b 0.8211 0.1316 0.1867 0.0532 Uiso calc . 1.00 .
H10a 0.8102 0.0821 0.2846 0.0532 Uiso calc . 1.00 .
H11 0.8900 0.0207 0.3369 0.0431 Uiso calc . 1.00 .
H13 0.9718 -0.0603 0.4183 0.0507 Uiso calc . 1.00 .
H14 1.0793 -0.1064 0.4288 0.0735 Uiso calc . 1.00 .
H15 1.1611 -0.0527 0.3248 0.0709 Uiso calc . 1.00 .
H16 1.1363 0.0472 0.2083 0.0608 Uiso calc . 1.00 .
H18a 0.8005 0.1433 0.4559 0.0583 Uiso calc . 1.00 .
H18b 0.8655 0.1900 0.4435 0.0583 Uiso calc . 1.00 .
H18c 0.7993 0.2320 0.4662 0.0583 Uiso calc . 1.00 .
H19a 0.7139 0.2458 0.3293 0.0899 Uiso calc . 1.00 .
H19b 0.7233 0.2047 0.2241 0.0899 Uiso calc . 1.00 .
H19c 0.7106 0.1570 0.3231 0.0899 Uiso calc . 1.00 .
H21a 1.1224 0.1777 0.5543 0.0861 Uiso calc . 1.00 .
H21b 1.1557 0.2155 0.4593 0.0861 Uiso calc . 1.00 .
H21c 1.1115 0.2642 0.5320 0.0861 Uiso calc . 1.00 .

loop_
_atom_type_symbol
_atom_type_oxidation_number
_atom_type_number_in_cell
_atom_type_scat_dispersion_real
_atom_type_scat_dispersion_imag
_atom_type_scat_source
C 0 168 0.003 0.002
;International Tables for Crystallography
(1992, Vol. C, Tables 4.2.6.8 and 6.1.1.1)
;
H 0 184 0.000 0.000
;International Tables for Crystallography
(1992, Vol. C, Table 6.1.1.2)
;
O 0 24 0.011 0.006
;International Tables for Crystallography
(1992, Vol. C, Tables 4.2.6.8 and 6.1.1.1)
;
N 0 24 0.006 0.003
;International Tables for Crystallography
(1992, Vol. C, Tables 4.2.6.8 and 6.1.1.1)
;
V 0 8 0.300 0.529
;International Tables for Crystallography
(1992, Vol. C, Tables 4.2.6.8 and 6.1.1.1)
;
B 0 8 0.001 0.001
;International Tables for Crystallography
(1992, Vol. C, Tables 4.2.6.8 and 6.1.1.1)
;
F 0 32 0.017 0.010
;International Tables for Crystallography
(1992, Vol. C, Tables 4.2.6.8 and 6.1.1.1)
;

loop_
_diffrn_reflns_number
6163
